data_2310571
loop_
_publ_author_name
'Elema, R. J.'
'Vos, A.'
'de Boer, J. L.'

_publ_section_title
;
 The refinement of the crystal structure of K I Cl4 (H2 O)
;
_journal_name_full 'Acta Crystallographica (1,1948-23,1967)'
_journal_page_first 243
_journal_page_last 247
_journal_volume 16
_journal_year 1963
_chemical_formula_sum 'Cl4 H2 I K O'
_chemical_name_systematic 'K (I Cl4) (H2 O)'
_space_group_IT_number 14
_symmetry_space_group_name_Hall '-P 2yn'
_symmetry_space_group_name_H-M 'P 1 21/n 1'
_cell_angle_alpha 90
_cell_angle_beta 95.72
_cell_angle_gamma 90
_cell_formula_units_Z 4
_cell_length_a 13.282
_cell_length_b 14.351
_cell_length_c 4.284
_cell_volume 812.507
_citation_journal_id_ASTM ACCRA9
_cod_data_source_file Elema_ACCRA9_1963_1904.cif
_cod_data_source_block H2Cl4I1K1O1
_cod_original_cell_volume 812.5073
_cod_original_sg_symbol_Hall '-P 2ybc (x-z,y,z)'
_cod_original_formula_sum 'H2 Cl4 I1 K1 O1'
_cod_database_code 2310571

loop_
_symmetry_equiv_pos_as_xyz
x,y,z
-x+1/2,y+1/2,-z+1/2
-x,-y,-z
x-1/2,-y-1/2,z-1/2

loop_
_atom_site_label
_atom_site_type_symbol
_atom_site_fract_x
_atom_site_fract_y
_atom_site_fract_z
_atom_site_occupancy
_atom_site_U_iso_or_equiv
_atom_site_attached_hydrogens
I1 I+3 0.2041 0.4408 0.4989 1 0.0 0
Cl2 Cl-1 0.1866 0.5955 0.2466 1 0.0 0
Cl1 Cl-1 0.2292 0.2807 0.7435 1 0.0 0
O1 O-2 -0.043 0.208 0.693 1 0.0 2
Cl3 Cl-1 0.3824 0.4884 0.7574 1 0.0 0
Cl4 Cl-1 0.0398 0.3953 0.2523 1 0.0 0
K1 K+1 -0.0791 0.8409 0.7767 1 0.0 0
